data_7011889
loop_
_publ_author_name
'Hodgson, Margaret J.'
'Healy, Peter C.'
'Williams, Michael L.'
'Arnold, Dennis P.'

_publ_section_title
;
 Peripherally-metallated porphyrins: preparations, spectroscopic
 properties and structural studies of trans-[PtBr(MDPP)(PPh3)2](DPP =
 dianion of 5,15-diphenylporphyrin, M = MnCl, Co, Ni, Zn) and related
 meso-\h1-organoplatinum porphyrins
;
_journal_issue 23
_journal_name_full 'Journal of the Chemical Society, Dalton Transactions'
_journal_page_first 4497
_journal_paper_doi 10.1039/b205295b
_journal_year 2002
_chemical_formula_moiety 'C68 H48 Br2 N4 Ni P2 Pt '
_chemical_formula_sum 'C68 H48 Br2 N4 Ni P2 Pt'
_chemical_formula_weight 1396.70
_space_group_IT_number 2
_symmetry_cell_setting triclinic
_symmetry_Int_Tables_number 2
_symmetry_space_group_name_Hall '-P 1'
_symmetry_space_group_name_H-M 'P -1'
_cell_angle_alpha 105.86(3)
_cell_angle_beta 91.20(3)
_cell_angle_gamma 78.23(4)
_cell_formula_units_Z 2
_cell_length_a 14.252(6)
_cell_length_b 15.381(6)
_cell_length_c 13.474(5)
_cell_measurement_reflns_used 25
_cell_measurement_temperature 293.2
_cell_measurement_theta_max 15.0
_cell_measurement_theta_min 14.0
_cell_volume 2780(2)
_computing_cell_refinement 'MSC/AFC Diffractometer Control'
_computing_data_collection 'MSC/AFC Diffractometer Control'
_computing_data_reduction 'teXsan for Windows version 1.06 (MSC, 1997-2001)'
_computing_publication_material 'teXsan for Windows version 1.06 (MSC, 1997-2001)'
_computing_structure_refinement 'teXsan for Windows version 1.06 (MSC, 1997-2001)'
_computing_structure_solution
;
SIR92 (Altomare, et. al. 1994)
;
_diffrn_ambient_temperature 295.2
_diffrn_measurement_device 'Rigaku AFC7R'
_diffrn_measurement_method \w-2\q
_diffrn_orient_matrix_UB_11 -0.04704
_diffrn_orient_matrix_UB_12 0.01417
_diffrn_orient_matrix_UB_13 -0.05240
_diffrn_orient_matrix_UB_21 0.00296
_diffrn_orient_matrix_UB_22 0.06683
_diffrn_orient_matrix_UB_23 0.02527
_diffrn_orient_matrix_UB_31 0.05406
_diffrn_orient_matrix_UB_32 -0.01022
_diffrn_orient_matrix_UB_33 -0.05076
_diffrn_radiation_detector 'scintillation counter'
_diffrn_radiation_monochromator graphite
_diffrn_radiation_source 'Rigaku rotating anode'
_diffrn_radiation_type 'Mo K\a'
_diffrn_radiation_wavelength 0.7107
_diffrn_reflns_av_R_equivalents 0.02786
_diffrn_reflns_av_sigmaI/netI 0.073
_diffrn_reflns_limit_h_max 16
_diffrn_reflns_limit_h_min 0
_diffrn_reflns_limit_k_max 18
_diffrn_reflns_limit_k_min -17
_diffrn_reflns_limit_l_max 16
_diffrn_reflns_limit_l_min -16
_diffrn_reflns_number 10204
_diffrn_reflns_reduction_process 'Lp corrections applied'
_diffrn_reflns_theta_max 25.04
_diffrn_reflns_theta_min 2.61
_diffrn_standards_decay_% -0.54
_diffrn_standards_interval_count 150
_diffrn_standards_number 3
_exptl_absorpt_coefficient_mu 4.389
_exptl_absorpt_correction_T_max 0.817
_exptl_absorpt_correction_T_min 0.365
_exptl_absorpt_correction_type
;
\y scans (North,Phillips & Matthews, 1968)
;
_exptl_crystal_colour red
_exptl_crystal_density_diffrn 1.669
_exptl_crystal_density_meas ?
_exptl_crystal_description prism
_exptl_crystal_F_000 1380.00
_exptl_crystal_size_max 0.60
_exptl_crystal_size_mid 0.30
_exptl_crystal_size_min 0.05
_refine_diff_density_max 0.91
_refine_diff_density_min -1.03
_refine_ls_extinction_coef 0.000000029(6)
_refine_ls_extinction_expression 'equ(3) Acta Cryst.(1968) A24, p213.'
_refine_ls_extinction_method 'Zachariasen (1967)'
_refine_ls_goodness_of_fit_all 1.426
_refine_ls_goodness_of_fit_ref 1.530
_refine_ls_hydrogen_treatment noref
_refine_ls_matrix_type full
_refine_ls_number_constraints 0
_refine_ls_number_parameters 704
_refine_ls_number_reflns 7165
_refine_ls_number_restraints 0
_refine_ls_R_factor_all 0.0653
_refine_ls_R_factor_gt 0.0330
_refine_ls_shift/su_max 0.0300
_refine_ls_shift/su_mean 0.0005
_refine_ls_structure_factor_coef F
_refine_ls_weighting_details 'w = 1/[\s^2^(Fo) + 0.00001|Fo|^2^]'
_refine_ls_weighting_scheme sigma
_refine_ls_wR_factor_all 0.0350
_refine_ls_wR_factor_ref 0.0320
_reflns_number_gt 7165
_reflns_number_total 9777
_reflns_threshold_expression I>2.00\s(I)
_cod_data_source_file b205295b.txt
_cod_data_source_block '_429da08_19'
_cod_original_sg_symbol_H-M 'P -1       '
_cod_original_formula_sum 'C68 H48 Br2 N4 Ni P2 Pt '
_cod_database_code 7011889

loop_
_symmetry_equiv_pos_as_xyz
'   +x,   +y,   +z'
'   -x,   -y,   -z'

loop_
_atom_site_label
_atom_site_fract_x
_atom_site_fract_y
_atom_site_fract_z
_atom_site_U_iso_or_equiv
_atom_site_occupancy
_atom_site_refinement_flags
_atom_site_adp_type
_atom_site_calc_flag
_atom_site_calc_attached_atom
Pt 0.26584(1) 0.07853(1) 0.67140(1) 0.03182(5) 1.000 . Uani d ?
Br1 0.34785(4) -0.00714(4) 0.49854(4) 0.0511(2) 1.000 . Uani d ?
Br2 -0.06488(6) 0.40682(6) 1.40877(5) 0.0984(3) 1.000 . Uani d ?
Ni 0.08601(4) 0.28906(4) 1.03417(4) 0.0339(2) 1.000 . Uani d ?
P1 0.21729(9) 0.20866(9) 0.6116(1) 0.0360(4) 1.000 . Uani d ?
P2 0.30385(9) -0.05215(9) 0.72864(9) 0.0359(4) 1.000 . Uani d ?
N1 0.2138(3) 0.2675(3) 0.9753(3) 0.033(1) 1.000 . Uani d ?
N2 0.0447(2) 0.2181(3) 0.9067(3) 0.032(1) 1.000 . Uani d ?
N3 -0.0442(3) 0.3172(3) 1.0906(3) 0.041(1) 1.000 . Uani d ?
N4 0.1292(3) 0.3538(3) 1.1653(3) 0.040(1) 1.000 . Uani d ?
C1 0.2865(3) 0.3131(3) 1.0139(4) 0.038(1) 1.000 . Uani d ?
C2 0.3675(3) 0.2835(4) 0.9425(4) 0.043(2) 1.000 . Uani d ?
C3 0.3465(3) 0.2163(4) 0.8618(3) 0.042(2) 1.000 . Uani d ?
C4 0.2503(3) 0.2086(3) 0.8796(3) 0.035(1) 1.000 . Uani d ?
C5 0.2009(3) 0.1520(3) 0.8083(3) 0.032(1) 1.000 . Uani d ?
C6 0.1037(3) 0.1568(3) 0.8263(3) 0.035(1) 1.000 . Uani d ?
C7 0.0473(4) 0.1050(3) 0.7539(4) 0.042(1) 1.000 . Uani d ?
C8 -0.0454(3) 0.1380(4) 0.7847(4) 0.046(2) 1.000 . Uani d ?
C9 -0.0468(3) 0.2083(3) 0.8786(4) 0.038(1) 1.000 . Uani d ?
C10 -0.1306(3) 0.2580(3) 0.9355(4) 0.042(1) 1.000 . Uani d ?
C11 -0.1274(3) 0.3103(3) 1.0371(4) 0.045(2) 1.000 . Uani d ?
C12 -0.2101(4) 0.3495(4) 1.1060(5) 0.060(2) 1.000 . Uani d ?
C13 -0.1767(4) 0.3744(4) 1.2019(4) 0.063(2) 1.000 . Uani d ?
C14 -0.0743(4) 0.3547(3) 1.1927(4) 0.047(2) 1.000 . Uani d ?
C15 -0.0139(4) 0.3760(4) 1.2718(4) 0.057(2) 1.000 . Uani d ?
C16 0.0822(4) 0.3781(4) 1.2607(4) 0.049(2) 1.000 . Uani d ?
C17 0.1396(4) 0.4188(4) 1.3405(4) 0.058(2) 1.000 . Uani d ?
C18 0.2196(4) 0.4249(4) 1.2943(4) 0.057(2) 1.000 . Uani d ?
C19 0.2143(4) 0.3840(3) 1.1857(4) 0.045(2) 1.000 . Uani d ?
C20 0.2866(4) 0.3720(3) 1.1128(4) 0.044(2) 1.000 . Uani d ?
C101 -0.2244(3) 0.2440(4) 0.8880(4) 0.047(2) 1.000 . Uani d ?
C102 -0.2467(4) 0.2623(5) 0.7954(5) 0.076(2) 1.000 . Uani d ?
C103 -0.3289(5) 0.2417(6) 0.7456(5) 0.097(3) 1.000 . Uani d ?
C104 -0.3888(4) 0.2028(6) 0.7875(5) 0.090(3) 1.000 . Uani d ?
C105 -0.3684(4) 0.1838(5) 0.8800(5) 0.074(2) 1.000 . Uani d ?
C106 -0.2876(4) 0.2059(4) 0.9312(4) 0.060(2) 1.000 . Uani d ?
C111 0.1308(3) 0.3032(3) 0.6943(4) 0.041(1) 1.000 . Uani d ?
C112 0.1623(4) 0.3633(4) 0.7801(4) 0.053(2) 1.000 . Uani d ?
C113 0.0980(5) 0.4292(4) 0.8498(4) 0.067(2) 1.000 . Uani d ?
C114 0.0003(5) 0.4386(5) 0.8357(6) 0.078(2) 1.000 . Uani d ?
C115 -0.0310(4) 0.3827(5) 0.7499(6) 0.073(2) 1.000 . Uani d ?
C116 0.0327(4) 0.3150(4) 0.6798(4) 0.056(2) 1.000 . Uani d ?
C121 0.3108(3) 0.2655(3) 0.5857(3) 0.039(1) 1.000 . Uani d ?
C122 0.4053(4) 0.2209(4) 0.5694(4) 0.050(2) 1.000 . Uani d ?
C123 0.4745(4) 0.2635(5) 0.5447(5) 0.068(2) 1.000 . Uani d ?
C124 0.4468(5) 0.3528(5) 0.5363(5) 0.084(3) 1.000 . Uani d ?
C125 0.3528(5) 0.3985(4) 0.5512(5) 0.073(2) 1.000 . Uani d ?
C126 0.2838(4) 0.3561(4) 0.5763(4) 0.056(2) 1.000 . Uani d ?
C131 0.1587(3) 0.1762(3) 0.4902(4) 0.041(1) 1.000 . Uani d ?
C132 0.0964(4) 0.1157(4) 0.4807(4) 0.069(2) 1.000 . Uani d ?
C133 0.0504(5) 0.0898(5) 0.3903(6) 0.084(2) 1.000 . Uani d ?
C134 0.0687(5) 0.1168(5) 0.3069(5) 0.084(2) 1.000 . Uani d ?
C135 0.1321(5) 0.1713(5) 0.3124(5) 0.074(2) 1.000 . Uani d ?
C136 0.1764(4) 0.2031(4) 0.4044(4) 0.054(2) 1.000 . Uani d ?
C201 0.3702(4) 0.4182(4) 1.1422(4) 0.051(2) 1.000 . Uani d ?
C202 0.3759(5) 0.4921(5) 1.1084(6) 0.089(3) 1.000 . Uani d ?
C203 0.4537(6) 0.5356(6) 1.1301(7) 0.116(4) 1.000 . Uani d ?
C204 0.5238(6) 0.5037(7) 1.1899(7) 0.112(4) 1.000 . Uani d ?
C205 0.5197(7) 0.4331(7) 1.2222(8) 0.126(4) 1.000 . Uani d ?
C206 0.4417(5) 0.3886(5) 1.2006(6) 0.100(3) 1.000 . Uani d ?
C211 0.2324(3) -0.0518(3) 0.8400(4) 0.039(1) 1.000 . Uani d ?
C212 0.2435(4) 0.0086(4) 0.9358(4) 0.051(2) 1.000 . Uani d ?
C213 0.1854(4) 0.0147(4) 1.0203(4) 0.056(2) 1.000 . Uani d ?
C214 0.1176(4) -0.0388(4) 1.0091(4) 0.059(2) 1.000 . Uani d ?
C215 0.1062(4) -0.0982(4) 0.9149(4) 0.055(2) 1.000 . Uani d ?
C216 0.1635(3) -0.1046(4) 0.8305(4) 0.045(2) 1.000 . Uani d ?
C221 0.4281(4) -0.0767(4) 0.7669(4) 0.046(2) 1.000 . Uani d ?
C222 0.4989(4) -0.0586(4) 0.7133(4) 0.055(2) 1.000 . Uani d ?
C223 0.5935(4) -0.0802(5) 0.7386(5) 0.081(3) 1.000 . Uani d ?
C224 0.6174(4) -0.1197(6) 0.8173(6) 0.088(3) 1.000 . Uani d ?
C225 0.5477(5) -0.1351(6) 0.8730(5) 0.091(3) 1.000 . Uani d ?
C226 0.4523(4) -0.1162(5) 0.8473(5) 0.065(2) 1.000 . Uani d ?
C231 0.2855(4) -0.1562(3) 0.6331(4) 0.043(2) 1.000 . Uani d ?
C232 0.2177(4) -0.1501(4) 0.5589(4) 0.056(2) 1.000 . Uani d ?
C233 0.1971(5) -0.2283(5) 0.4903(5) 0.076(2) 1.000 . Uani d ?
C234 0.2448(6) -0.3126(5) 0.4950(6) 0.087(3) 1.000 . Uani d ?
C235 0.3118(6) -0.3210(4) 0.5680(6) 0.083(3) 1.000 . Uani d ?
C236 0.3329(4) -0.2437(4) 0.6372(4) 0.063(2) 1.000 . Uani d ?
H2 0.4249 0.3066 0.9503 0.052 1.000 . Uiso c ?
H3 0.3878 0.1810 0.8042 0.051 1.000 . Uiso c ?
H7 0.0710 0.0558 0.6946 0.050 1.000 . Uiso c ?
H8 -0.0994 0.1182 0.7502 0.055 1.000 . Uiso c ?
H12 -0.2754 0.3566 1.0877 0.072 1.000 . Uiso c ?
H13 -0.2144 0.4002 1.2643 0.076 1.000 . Uiso c ?
H17 0.1244 0.4378 1.4125 0.069 1.000 . Uiso c ?
H18 0.2705 0.4516 1.3275 0.068 1.000 . Uiso c ?
H102 -0.2052 0.2895 0.7648 0.092 1.000 . Uiso c ?
H103 -0.3430 0.2551 0.6814 0.116 1.000 . Uiso c ?
H104 -0.4449 0.1887 0.7530 0.108 1.000 . Uiso c ?
H105 -0.4099 0.1553 0.9091 0.089 1.000 . Uiso c ?
H106 -0.2754 0.1948 0.9967 0.072 1.000 . Uiso c ?
H112 0.2291 0.3585 0.7903 0.063 1.000 . Uiso c ?
H113 0.1208 0.4688 0.9081 0.080 1.000 . Uiso c ?
H114 -0.0442 0.4831 0.8849 0.094 1.000 . Uiso c ?
H115 -0.0978 0.3906 0.7381 0.088 1.000 . Uiso c ?
H116 0.0092 0.2762 0.6214 0.067 1.000 . Uiso c ?
H122 0.4235 0.1596 0.5753 0.060 1.000 . Uiso c ?
H123 0.5397 0.2322 0.5336 0.082 1.000 . Uiso c ?
H124 0.4938 0.3830 0.5200 0.101 1.000 . Uiso c ?
H125 0.3351 0.4595 0.5443 0.088 1.000 . Uiso c ?
H126 0.2187 0.3877 0.5872 0.067 1.000 . Uiso c ?
H132 0.0857 0.0923 0.5369 0.083 1.000 . Uiso c ?
H133 0.0046 0.0520 0.3864 0.101 1.000 . Uiso c ?
H134 0.0369 0.0974 0.2446 0.101 1.000 . Uiso c ?
H135 0.1470 0.1883 0.2528 0.089 1.000 . Uiso c ?
H136 0.2191 0.2438 0.4080 0.065 1.000 . Uiso c ?
H202 0.3257 0.5151 1.0690 0.107 1.000 . Uiso c ?
H203 0.4581 0.5860 1.1038 0.139 1.000 . Uiso c ?
H204 0.5760 0.5340 1.2080 0.135 1.000 . Uiso c ?
H205 0.5705 0.4105 1.2611 0.152 1.000 . Uiso c ?
H206 0.4390 0.3380 1.2272 0.120 1.000 . Uiso c ?
H212 0.2906 0.0455 0.9433 0.062 1.000 . Uiso c ?
H213 0.1927 0.0557 1.0856 0.068 1.000 . Uiso c ?
H214 0.0782 -0.0348 1.0669 0.070 1.000 . Uiso c ?
H215 0.0589 -0.1347 0.9077 0.066 1.000 . Uiso c ?
H216 0.1554 -0.1457 0.7656 0.054 1.000 . Uiso c ?
H222 0.4828 -0.0310 0.6585 0.066 1.000 . Uiso c ?
H223 0.6423 -0.0676 0.7009 0.098 1.000 . Uiso c ?
H224 0.6828 -0.1363 0.8330 0.105 1.000 . Uiso c ?
H225 0.5642 -0.1590 0.9304 0.110 1.000 . Uiso c ?
H226 0.4041 -0.1302 0.8845 0.078 1.000 . Uiso c ?
H232 0.1846 -0.0909 0.5550 0.068 1.000 . Uiso c ?
H233 0.1499 -0.2228 0.4403 0.091 1.000 . Uiso c ?
H234 0.2316 -0.3665 0.4473 0.104 1.000 . Uiso c ?
H235 0.3440 -0.3807 0.5710 0.099 1.000 . Uiso c ?
H236 0.3796 -0.2502 0.6874 0.075 1.000 . Uiso c ?

loop_
_atom_site_aniso_label
_atom_site_aniso_U_11
_atom_site_aniso_U_22
_atom_site_aniso_U_33
_atom_site_aniso_U_12
_atom_site_aniso_U_13
_atom_site_aniso_U_23
Pt 0.0317(1) 0.0311(1) 0.0310(1) -0.00678(8) 0.00542(7) 0.00512(8)
Br1 0.0594(4) 0.0486(3) 0.0391(3) -0.0038(3) 0.0168(3) 0.0058(3)
Br2 0.1153(6) 0.1243(7) 0.0488(4) -0.0399(5) 0.0310(4) -0.0013(4)
Ni 0.0382(3) 0.0311(4) 0.0306(3) -0.0076(3) 0.0057(3) 0.0049(3)
P1 0.0349(7) 0.0350(8) 0.0385(7) -0.0094(6) -0.0019(6) 0.0089(6)
P2 0.0379(7) 0.0339(8) 0.0362(7) -0.0094(6) 0.0053(6) 0.0081(6)
N1 0.037(2) 0.031(2) 0.029(2) -0.009(2) -0.001(2) 0.004(2)
N2 0.030(2) 0.034(2) 0.031(2) -0.005(2) 0.006(2) 0.005(2)
N3 0.043(2) 0.037(2) 0.039(2) -0.007(2) 0.014(2) 0.005(2)
N4 0.046(2) 0.037(2) 0.031(2) -0.006(2) 0.007(2) 0.004(2)
C1 0.040(3) 0.035(3) 0.039(3) -0.009(2) 0.000(2) 0.010(2)
C2 0.032(3) 0.051(3) 0.045(3) -0.015(2) -0.000(2) 0.007(3)
C3 0.030(3) 0.063(4) 0.036(3) -0.018(3) 0.005(2) 0.010(3)
C4 0.036(3) 0.040(3) 0.031(3) -0.006(2) 0.002(2) 0.012(2)
C5 0.033(3) 0.027(3) 0.032(2) -0.002(2) 0.005(2) 0.005(2)
C6 0.034(3) 0.035(3) 0.034(3) -0.013(2) 0.005(2) 0.004(2)
C7 0.046(3) 0.039(3) 0.037(3) -0.017(2) 0.005(2) -0.002(2)
C8 0.038(3) 0.060(4) 0.041(3) -0.026(3) -0.001(2) 0.007(3)
C9 0.036(3) 0.042(3) 0.039(3) -0.012(2) 0.004(2) 0.014(2)
C10 0.034(3) 0.042(3) 0.049(3) -0.006(2) 0.012(2) 0.011(3)
C11 0.041(3) 0.036(3) 0.053(3) -0.005(2) 0.013(3) 0.007(3)
C12 0.045(3) 0.060(4) 0.067(4) -0.014(3) 0.020(3) -0.001(3)
C13 0.059(4) 0.063(4) 0.060(4) -0.014(3) 0.030(3) 0.002(3)
C14 0.061(4) 0.038(3) 0.043(3) -0.014(3) 0.017(3) 0.005(2)
C15 0.084(4) 0.055(4) 0.027(3) -0.011(3) 0.024(3) 0.004(3)
C16 0.067(4) 0.045(3) 0.030(3) -0.006(3) 0.010(3) 0.007(2)
C17 0.081(4) 0.055(4) 0.027(3) -0.008(3) 0.003(3) -0.001(3)
C18 0.065(4) 0.052(4) 0.044(3) -0.016(3) -0.005(3) -0.005(3)
C19 0.054(3) 0.037(3) 0.039(3) -0.004(3) -0.009(3) 0.004(2)
C20 0.047(3) 0.036(3) 0.044(3) -0.008(2) -0.009(3) 0.006(2)
C101 0.032(3) 0.056(4) 0.050(3) -0.002(3) 0.008(2) 0.012(3)
C102 0.049(4) 0.115(6) 0.078(5) -0.024(4) -0.002(3) 0.043(4)
C103 0.057(4) 0.169(9) 0.076(5) -0.030(5) -0.010(4) 0.050(5)
C104 0.046(4) 0.146(8) 0.079(5) -0.031(4) -0.005(4) 0.023(5)
C105 0.046(4) 0.096(6) 0.087(5) -0.024(4) 0.005(4) 0.030(4)
C106 0.044(3) 0.071(4) 0.066(4) -0.013(3) 0.002(3) 0.021(3)
C111 0.043(3) 0.028(3) 0.049(3) -0.003(2) 0.004(2) 0.010(2)
C112 0.063(4) 0.040(3) 0.053(3) -0.006(3) 0.002(3) 0.012(3)
C113 0.107(5) 0.036(3) 0.050(4) -0.001(4) 0.013(4) 0.008(3)
C114 0.084(5) 0.051(4) 0.093(5) 0.013(4) 0.039(4) 0.027(4)
C115 0.047(4) 0.057(4) 0.114(6) -0.001(3) 0.018(4) 0.027(4)
C116 0.050(3) 0.046(4) 0.069(4) -0.006(3) 0.003(3) 0.015(3)
C121 0.046(3) 0.039(3) 0.034(3) -0.019(2) -0.005(2) 0.007(2)
C122 0.045(3) 0.056(4) 0.050(3) -0.017(3) -0.002(3) 0.014(3)
C123 0.046(4) 0.086(5) 0.077(4) -0.030(4) 0.006(3) 0.018(4)
C124 0.093(6) 0.085(6) 0.093(5) -0.060(5) 0.005(4) 0.025(4)
C125 0.092(5) 0.049(4) 0.089(5) -0.029(4) 0.005(4) 0.024(4)
C126 0.059(4) 0.050(4) 0.062(4) -0.020(3) -0.003(3) 0.016(3)
C131 0.042(3) 0.037(3) 0.041(3) -0.008(2) -0.007(2) 0.004(2)
C132 0.072(4) 0.077(5) 0.061(4) -0.039(4) -0.013(3) 0.007(3)
C133 0.069(5) 0.087(6) 0.079(5) -0.036(4) -0.012(4) -0.021(4)
C134 0.067(5) 0.092(6) 0.060(4) 0.002(4) -0.027(4) -0.017(4)
C135 0.083(5) 0.076(5) 0.048(4) 0.000(4) -0.014(3) 0.007(3)
C136 0.065(4) 0.045(3) 0.051(3) -0.012(3) -0.013(3) 0.011(3)
C201 0.056(4) 0.048(4) 0.045(3) -0.021(3) -0.007(3) -0.003(3)
C202 0.082(5) 0.079(5) 0.118(6) -0.042(4) -0.028(5) 0.028(5)
C203 0.107(7) 0.107(7) 0.150(8) -0.075(6) -0.018(6) 0.025(6)
C204 0.084(6) 0.126(8) 0.115(7) -0.063(6) -0.016(5) -0.016(6)
C205 0.105(7) 0.130(9) 0.168(9) -0.067(7) -0.072(7) 0.055(7)
C206 0.088(5) 0.088(6) 0.142(7) -0.043(5) -0.056(5) 0.045(5)
C211 0.040(3) 0.043(3) 0.040(3) -0.012(3) 0.002(2) 0.019(3)
C212 0.065(4) 0.050(4) 0.043(3) -0.021(3) 0.005(3) 0.010(3)
C213 0.069(4) 0.059(4) 0.039(3) -0.011(3) 0.004(3) 0.011(3)
C214 0.054(4) 0.070(4) 0.056(4) -0.001(3) 0.019(3) 0.030(3)
C215 0.042(3) 0.073(4) 0.060(4) -0.017(3) 0.001(3) 0.032(3)
C216 0.043(3) 0.051(3) 0.044(3) -0.008(3) 0.004(2) 0.017(3)
C221 0.042(3) 0.050(3) 0.052(3) -0.013(3) -0.005(3) 0.021(3)
C222 0.045(3) 0.065(4) 0.062(4) -0.011(3) 0.002(3) 0.026(3)
C223 0.042(4) 0.121(7) 0.094(5) -0.018(4) -0.007(4) 0.050(5)
C224 0.043(4) 0.119(7) 0.113(6) -0.021(4) -0.024(4) 0.050(5)
C225 0.061(4) 0.134(7) 0.094(5) -0.006(5) -0.022(4) 0.068(5)
C226 0.049(4) 0.085(5) 0.073(4) -0.012(3) -0.003(3) 0.043(4)
C231 0.048(3) 0.035(3) 0.044(3) -0.016(3) 0.015(2) 0.003(2)
C232 0.059(4) 0.052(4) 0.053(3) -0.018(3) 0.011(3) 0.001(3)
C233 0.081(5) 0.092(6) 0.052(4) -0.048(4) -0.005(3) -0.007(4)
C234 0.109(7) 0.072(5) 0.076(5) -0.052(5) 0.033(4) -0.013(4)
C235 0.114(6) 0.041(4) 0.095(6) -0.027(4) 0.027(5) 0.011(4)
C236 0.079(4) 0.047(4) 0.067(4) -0.023(3) 0.011(3) 0.014(3)

loop_
_atom_type_symbol
_atom_type_oxidation_number
_atom_type_number_in_cell
_atom_type_scat_dispersion_real
_atom_type_scat_dispersion_imag
_atom_type_scat_source
C 0 136 0.002 0.002
;International Tables for Crystallography
(1992, Vol. C, Table 6.1.1.2)
;
H 0 96 0.000 0.000
;International Tables for Crystallography
(1992, Vol. C, Table 6.1.1.2)
;
Br 0 4 -0.374 2.456
;International Tables for Crystallography
(1992, Vol. C, Tables 4.2.6.8 and 6.1.1.1)
;
N 0 8 0.004 0.003
;International Tables for Crystallography
(1992, Vol. C, Table 6.1.1.2)
;
Ni 0 2 0.285 1.113
;International Tables for Crystallography
(1992, Vol. C, Tables 4.2.6.8 and 6.1.1.1)
;
P 0 4 0.090 0.095
;International Tables for Crystallography
(1992, Vol. C, Table 6.1.1.2)
;
Pt 0 2 -2.352 8.388
;International Tables for Crystallography
(1992, Vol. C, Tables 4.2.6.8 and 6.1.1.1)
;

loop_
_geom_angle_atom_site_label_1
_geom_angle_atom_site_label_2
_geom_angle_atom_site_label_3
_geom_angle
_geom_angle_site_symmetry_1
_geom_angle_site_symmetry_2
_geom_angle_site_symmetry_3
_geom_angle_publ_flag
Br1 Pt P1 89.38(6) . . . ?
Br1 Pt P2 91.32(6) . . . ?
Br1 Pt C5 177.6(2) . . . ?
P1 Pt P2 176.22(6) . . . ?
P1 Pt C5 88.4(2) . . . ?
P2 Pt C5 90.9(2) . . . ?
N1 Ni N2 90.8(2) . . . ?
N1 Ni N3 176.7(2) . . . ?
N1 Ni N4 89.4(2) . . . ?
N2 Ni N3 89.3(2) . . . ?
N2 Ni N4 176.5(2) . . . ?
N3 Ni N4 90.7(2) . . . ?
Pt P1 C111 116.1(2) . . . ?
Pt P1 C121 117.0(2) . . . ?
Pt P1 C131 109.0(2) . . . ?
C111 P1 C121 103.1(3) . . . ?
C111 P1 C131 105.1(3) . . . ?
C121 P1 C131 105.4(3) . . . ?
Pt P2 C211 115.8(2) . . . ?
Pt P2 C221 113.4(2) . . . ?
Pt P2 C231 113.3(2) . . . ?
C211 P2 C221 104.6(3) . . . ?
C211 P2 C231 102.2(3) . . . ?
C221 P2 C231 106.3(3) . . . ?
Ni N1 C1 127.6(4) . . . ?
Ni N1 C4 127.6(4) . . . ?
C1 N1 C4 104.6(5) . . . ?
Ni N2 C6 126.2(4) . . . ?
Ni N2 C9 128.8(4) . . . ?
C6 N2 C9 104.6(4) . . . ?
Ni N3 C11 127.7(4) . . . ?
Ni N3 C14 127.1(4) . . . ?
C11 N3 C14 105.0(5) . . . ?
Ni N4 C16 127.3(4) . . . ?
Ni N4 C19 128.2(4) . . . ?
C16 N4 C19 104.5(5) . . . ?
N1 C1 C2 110.8(5) . . . ?
N1 C1 C20 125.2(5) . . . ?
C2 C1 C20 123.7(6) . . . ?
C1 C2 C3 107.0(5) . . . ?
C1 C2 H2 126.5 . . . no
C3 C2 H2 126.5 . . . no
C2 C3 C4 107.1(5) . . . ?
C2 C3 H3 126.4 . . . no
C4 C3 H3 126.4 . . . no
N1 C4 C3 110.4(5) . . . ?
N1 C4 C5 126.1(5) . . . ?
C3 C4 C5 123.5(5) . . . ?
Pt C5 C4 119.0(4) . . . ?
Pt C5 C6 120.6(4) . . . ?
C4 C5 C6 119.8(5) . . . ?
N2 C6 C5 127.1(5) . . . ?
N2 C6 C7 109.5(5) . . . ?
C5 C6 C7 122.8(5) . . . ?
C6 C7 C8 107.9(5) . . . ?
C6 C7 H7 126.1 . . . no
C8 C7 H7 126.0 . . . no
C7 C8 C9 106.5(5) . . . ?
C7 C8 H8 126.7 . . . no
C9 C8 H8 126.7 . . . no
N2 C9 C8 111.2(5) . . . ?
N2 C9 C10 125.2(5) . . . ?
C8 C9 C10 123.6(6) . . . ?
C9 C10 C11 121.1(6) . . . ?
C9 C10 C101 117.6(5) . . . ?
C11 C10 C101 120.9(5) . . . ?
N3 C11 C10 124.5(5) . . . ?
N3 C11 C12 110.4(6) . . . ?
C10 C11 C12 124.1(6) . . . ?
C11 C12 C13 106.5(6) . . . ?
C11 C12 H12 126.8 . . . no
C13 C12 H12 126.8 . . . no
C12 C13 C14 107.6(6) . . . ?
C12 C13 H13 126.2 . . . no
C14 C13 H13 126.2 . . . no
N3 C14 C13 110.3(6) . . . ?
N3 C14 C15 123.9(6) . . . ?
C13 C14 C15 125.6(6) . . . ?
Br2 C15 C14 117.8(5) . . . ?
Br2 C15 C16 116.6(5) . . . ?
C14 C15 C16 125.6(6) . . . ?
N4 C16 C15 122.5(6) . . . ?
N4 C16 C17 111.1(6) . . . ?
C15 C16 C17 125.6(6) . . . ?
C16 C17 C18 106.7(6) . . . ?
C16 C17 H17 126.7 . . . no
C18 C17 H17 126.7 . . . no
C17 C18 C19 107.6(6) . . . ?
C17 C18 H18 126.2 . . . no
C19 C18 H18 126.2 . . . no
N4 C19 C18 110.0(6) . . . ?
N4 C19 C20 125.1(5) . . . ?
C18 C19 C20 124.8(6) . . . ?
C1 C20 C19 121.3(6) . . . ?
C1 C20 C201 118.7(6) . . . ?
C19 C20 C201 119.9(6) . . . ?
C10 C101 C102 120.4(6) . . . ?
C10 C101 C106 121.7(6) . . . ?
C102 C101 C106 117.7(6) . . . ?
C101 C102 C103 121.2(7) . . . ?
C101 C102 H102 119.4 . . . no
C103 C102 H102 119.4 . . . no
C102 C103 C104 120.4(8) . . . ?
C102 C103 H103 119.8 . . . no
C104 C103 H103 119.8 . . . no
C103 C104 C105 119.8(8) . . . ?
C103 C104 H104 120.1 . . . no
C105 C104 H104 120.1 . . . no
C104 C105 C106 120.1(7) . . . ?
C104 C105 H105 119.9 . . . no
C106 C105 H105 120.0 . . . no
C101 C106 C105 120.8(7) . . . ?
C101 C106 H106 119.6 . . . no
C105 C106 H106 119.6 . . . no
P1 C111 C112 119.6(5) . . . ?
P1 C111 C116 122.5(5) . . . ?
C112 C111 C116 117.7(6) . . . ?
C111 C112 C113 121.0(7) . . . ?
C111 C112 H112 119.5 . . . no
C113 C112 H112 119.5 . . . no
C112 C113 C114 120.6(7) . . . ?
C112 C113 H113 119.7 . . . no
C114 C113 H113 119.7 . . . no
C113 C114 C115 118.9(7) . . . ?
C113 C114 H114 120.6 . . . no
C115 C114 H114 120.6 . . . no
C114 C115 C116 121.2(7) . . . ?
C114 C115 H115 119.4 . . . no
C116 C115 H115 119.4 . . . no
C111 C116 C115 120.5(7) . . . ?
C111 C116 H116 119.7 . . . no
C115 C116 H116 119.7 . . . no
P1 C121 C122 122.1(5) . . . ?
P1 C121 C126 118.5(5) . . . ?
C122 C121 C126 119.3(6) . . . ?
C121 C122 C123 121.3(7) . . . ?
C121 C122 H122 119.4 . . . no
C123 C122 H122 119.4 . . . no
C122 C123 C124 118.6(7) . . . ?
C122 C123 H123 120.7 . . . no
C124 C123 H123 120.7 . . . no
C123 C124 C125 121.2(7) . . . ?
C123 C124 H124 119.4 . . . no
C125 C124 H124 119.4 . . . no
C124 C125 C126 120.1(7) . . . ?
C124 C125 H125 120.0 . . . no
C126 C125 H125 119.9 . . . no
C121 C126 C125 119.4(7) . . . ?
C121 C126 H126 120.3 . . . no
C125 C126 H126 120.3 . . . no
P1 C131 C132 118.3(5) . . . ?
P1 C131 C136 124.1(5) . . . ?
C132 C131 C136 117.5(6) . . . ?
C131 C132 C133 120.1(7) . . . ?
C131 C132 H132 119.9 . . . no
C133 C132 H132 119.9 . . . no
C132 C133 C134 121.3(8) . . . ?
C132 C133 H133 119.3 . . . no
C134 C133 H133 119.3 . . . no
C133 C134 C135 119.7(7) . . . ?
C133 C134 H134 120.2 . . . no
C135 C134 H134 120.2 . . . no
C134 C135 C136 120.6(8) . . . ?
C134 C135 H135 119.7 . . . no
C136 C135 H135 119.7 . . . no
C131 C136 C135 120.5(7) . . . ?
C131 C136 H136 119.7 . . . no
C135 C136 H136 119.7 . . . no
C20 C201 C202 119.2(7) . . . ?
C20 C201 C206 123.0(7) . . . ?
C202 C201 C206 117.8(7) . . . ?
C201 C202 C203 121.6(9) . . . ?
C201 C202 H202 119.2 . . . no
C203 C202 H202 119.2 . . . no
C202 C203 C204 118(1) . . . ?
C202 C203 H203 120.8 . . . no
C204 C203 H203 120.7 . . . no
C203 C204 C205 121(1) . . . ?
C203 C204 H204 119.7 . . . no
C205 C204 H204 119.6 . . . no
C204 C205 C206 121(1) . . . ?
C204 C205 H205 119.4 . . . no
C206 C205 H205 119.3 . . . no
C201 C206 C205 120.0(9) . . . ?
C201 C206 H206 120.0 . . . no
C205 C206 H206 120.0 . . . no
P2 C211 C212 118.6(5) . . . ?
P2 C211 C216 121.9(5) . . . ?
C212 C211 C216 119.3(5) . . . ?
C211 C212 C213 119.7(6) . . . ?
C211 C212 H212 120.1 . . . no
C213 C212 H212 120.2 . . . no
C212 C213 C214 119.9(6) . . . ?
C212 C213 H213 120.0 . . . no
C214 C213 H213 120.1 . . . no
C213 C214 C215 120.5(6) . . . ?
C213 C214 H214 119.8 . . . no
C215 C214 H214 119.7 . . . no
C214 C215 C216 120.1(6) . . . ?
C214 C215 H215 120.0 . . . no
C216 C215 H215 120.0 . . . no
C211 C216 C215 120.5(6) . . . ?
C211 C216 H216 119.8 . . . no
C215 C216 H216 119.8 . . . no
P2 C221 C222 119.6(5) . . . ?
P2 C221 C226 121.0(5) . . . ?
C222 C221 C226 119.3(6) . . . ?
C221 C222 C223 120.3(7) . . . ?
C221 C222 H222 119.8 . . . no
C223 C222 H222 119.8 . . . no
C222 C223 C224 120.4(7) . . . ?
C222 C223 H223 119.8 . . . no
C224 C223 H223 119.8 . . . no
C223 C224 C225 119.8(7) . . . ?
C223 C224 H224 120.1 . . . no
C225 C224 H224 120.1 . . . no
C224 C225 C226 120.8(7) . . . ?
C224 C225 H225 119.6 . . . no
C226 C225 H225 119.6 . . . no
C221 C226 C225 119.3(7) . . . ?
C221 C226 H226 120.4 . . . no
C225 C226 H226 120.4 . . . no
P2 C231 C232 120.0(5) . . . ?
P2 C231 C236 121.6(5) . . . ?
C232 C231 C236 118.2(6) . . . ?
C231 C232 C233 121.3(7) . . . ?
C231 C232 H232 119.4 . . . no
C233 C232 H232 119.3 . . . no
C232 C233 C234 119.5(8) . . . ?
C232 C233 H233 120.3 . . . no
C234 C233 H233 120.2 . . . no
C233 C234 C235 120.6(8) . . . ?
C233 C234 H234 119.7 . . . no
C235 C234 H234 119.7 . . . no
C234 C235 C236 120.7(8) . . . ?
C234 C235 H235 119.7 . . . no
C236 C235 H235 119.7 . . . no
C231 C236 C235 119.8(8) . . . ?
C231 C236 H236 120.1 . . . no
C235 C236 H236 120.1 . . . no

loop_
_geom_bond_atom_site_label_1
_geom_bond_atom_site_label_2
_geom_bond_distance
_geom_bond_site_symmetry_1
_geom_bond_site_symmetry_2
_geom_bond_publ_flag
Pt Br1 2.517(1) . . ?
Pt P1 2.329(2) . . ?
Pt P2 2.305(2) . . ?
Pt C5 2.011(5) . . ?
Br2 C15 1.897(6) . . ?
Ni N1 1.930(4) . . ?
Ni N2 1.919(4) . . ?
Ni N3 1.939(5) . . ?
Ni N4 1.933(5) . . ?
P1 C111 1.821(6) . . ?
P1 C121 1.823(6) . . ?
P1 C131 1.813(6) . . ?
P2 C211 1.830(6) . . ?
P2 C221 1.828(6) . . ?
P2 C231 1.822(6) . . ?
N1 C1 1.383(7) . . ?
N1 C4 1.397(7) . . ?
N2 C6 1.388(7) . . ?
N2 C9 1.377(7) . . ?
N3 C11 1.383(7) . . ?
N3 C14 1.378(7) . . ?
N4 C16 1.383(7) . . ?
N4 C19 1.382(7) . . ?
C1 C2 1.435(8) . . ?
C1 C20 1.391(8) . . ?
C2 C3 1.356(8) . . ?
C2 H2 0.95 . . no
C3 C4 1.431(7) . . ?
C3 H3 0.95 . . no
C4 C5 1.393(7) . . ?
C5 C6 1.395(7) . . ?
C6 C7 1.427(7) . . ?
C7 C8 1.345(8) . . ?
C7 H7 0.95 . . no
C8 C9 1.419(8) . . ?
C8 H8 0.95 . . no
C9 C10 1.395(8) . . ?
C10 C11 1.390(8) . . ?
C10 C101 1.499(8) . . ?
C11 C12 1.437(8) . . ?
C12 C13 1.349(9) . . ?
C12 H12 0.95 . . no
C13 C14 1.430(9) . . ?
C13 H13 0.95 . . no
C14 C15 1.367(9) . . ?
C15 C16 1.388(9) . . ?
C16 C17 1.421(9) . . ?
C17 C18 1.343(9) . . ?
C17 H17 0.95 . . no
C18 C19 1.433(8) . . ?
C18 H18 0.95 . . no
C19 C20 1.387(8) . . ?
C20 C201 1.501(8) . . ?
C101 C102 1.368(9) . . ?
C101 C106 1.386(9) . . ?
C102 C103 1.39(1) . . ?
C102 H102 0.95 . . no
C103 C104 1.35(1) . . ?
C103 H103 0.95 . . no
C104 C105 1.37(1) . . ?
C104 H104 0.95 . . no
C105 C106 1.384(9) . . ?
C105 H105 0.95 . . no
C106 H106 0.95 . . no
C111 C112 1.399(8) . . ?
C111 C116 1.390(8) . . ?
C112 C113 1.372(9) . . ?
C112 H112 0.95 . . no
C113 C114 1.39(1) . . ?
C113 H113 0.95 . . no
C114 C115 1.37(1) . . ?
C114 H114 0.95 . . no
C115 C116 1.38(1) . . ?
C115 H115 0.95 . . no
C116 H116 0.95 . . no
C121 C122 1.372(8) . . ?
C121 C126 1.408(9) . . ?
C122 C123 1.382(9) . . ?
C122 H122 0.95 . . no
C123 C124 1.38(1) . . ?
C123 H123 0.95 . . no
C124 C125 1.37(1) . . ?
C124 H124 0.95 . . no
C125 C126 1.378(9) . . ?
C125 H125 0.95 . . no
C126 H126 0.95 . . no
C131 C132 1.393(9) . . ?
C131 C136 1.373(8) . . ?
C132 C133 1.371(9) . . ?
C132 H132 0.95 . . no
C133 C134 1.35(1) . . ?
C133 H133 0.95 . . no
C134 C135 1.34(1) . . ?
C134 H134 0.95 . . no
C135 C136 1.392(9) . . ?
C135 H135 0.95 . . no
C136 H136 0.95 . . no
C201 C202 1.35(1) . . ?
C201 C206 1.36(1) . . ?
C202 C203 1.39(1) . . ?
C202 H202 0.95 . . no
C203 C204 1.37(1) . . ?
C203 H203 0.95 . . no
C204 C205 1.29(1) . . ?
C204 H204 0.95 . . no
C205 C206 1.41(1) . . ?
C205 H205 0.95 . . no
C206 H206 0.95 . . no
C211 C212 1.397(8) . . ?
C211 C216 1.379(8) . . ?
C212 C213 1.394(9) . . ?
C212 H212 0.95 . . no
C213 C214 1.372(9) . . ?
C213 H213 0.95 . . no
C214 C215 1.374(9) . . ?
C214 H214 0.95 . . no
C215 C216 1.384(8) . . ?
C215 H215 0.95 . . no
C216 H216 0.95 . . no
C221 C222 1.367(8) . . ?
C221 C226 1.387(9) . . ?
C222 C223 1.380(9) . . ?
C222 H222 0.95 . . no
C223 C224 1.36(1) . . ?
C223 H223 0.95 . . no
C224 C225 1.35(1) . . ?
C224 H224 0.95 . . no
C225 C226 1.387(9) . . ?
C225 H225 0.95 . . no
C226 H226 0.95 . . no
C231 C232 1.385(9) . . ?
C231 C236 1.392(9) . . ?
C232 C233 1.382(9) . . ?
C232 H232 0.95 . . no
C233 C234 1.35(1) . . ?
C233 H233 0.95 . . no
C234 C235 1.37(1) . . ?
C234 H234 0.95 . . no
C235 C236 1.38(1) . . ?
C235 H235 0.95 . . no
C236 H236 0.95 . . no

loop_
_geom_contact_atom_site_label_1
_geom_contact_atom_site_label_2
_geom_contact_distance
_geom_contact_site_symmetry_1
_geom_contact_site_symmetry_2
_geom_contact_publ_flag
Br2 H17 2.8883 . 2_568 no
N3 H215 2.8622 . 2_557 no
N4 H114 2.8051 . 2_567 no
N4 H135 3.0491 . 1_556 no
N4 C114 3.349(9) . 2_567 no
C2 H225 2.9165 . 2_657 no
C7 H133 2.8509 . 2_556 no
C8 H214 2.9693 . 2_557 no
C10 C215 3.543(9) . 2_557 no
C11 H215 2.9647 . 2_557 no
C11 C215 3.450(9) . 2_557 no
C14 C113 3.471(9) . 2_567 no
C15 C114 3.57(1) . 2_567 no
C15 C135 3.57(1) . 1_556 no
C16 H135 2.8497 . 1_556 no
C16 C135 3.37(1) . 1_556 no
C16 C114 3.41(1) . 2_567 no
C17 C136 3.58(1) . 1_556 no
C103 C203 3.49(2) . 2_567 no
C106 C214 3.41(1) . 2_557 no
C203 C203 3.57(2) . 2_667 no
C214 H106 2.9195 . 2_557 no
C214 H214 3.0569 . 2_557 no
C214 C214 3.35(1) . 2_557 no
C214 C215 3.446(9) . 2_557 no
C215 H134 2.9328 . 2_556 no
C215 H214 2.9516 . 2_557 no
C215 H106 2.9709 . 2_557 no
C216 H134 3.0012 . 2_556 no
C225 H206 3.0103 . 2_657 no
C233 H103 3.0298 . 2_556 no
C235 H124 2.9042 . 2_656 no
C236 H123 3.0255 . 2_656 no
H3 H104 2.5307 . 1_655 no
H7 H133 2.1896 . 2_556 no
H103 H123 2.5698 . 1_455 no
H116 H233 2.6103 . 2_556 no
H124 H235 2.6284 . 2_656 no
H125 H235 2.4153 . 1_565 no
H134 H215 2.5723 . 2_556 no
H134 H214 2.6697 . 1_554 no
H135 H213 2.5820 . 1_554 no
H135 H224 2.5840 . 2_656 no
H205 H235 2.6517 . 2_657 no
H205 H236 2.6949 . 2_657 no
H213 H224 2.4415 . 2_657 no

loop_
_geom_torsion_atom_site_label_1
_geom_torsion_atom_site_label_2
_geom_torsion_atom_site_label_3
_geom_torsion_atom_site_label_4
_geom_torsion_site_symmetry_1
_geom_torsion_site_symmetry_2
_geom_torsion_site_symmetry_3
_geom_torsion_site_symmetry_4
_geom_torsion
_geom_torsion_publ_flag
Pt P1 C111 C112 . . . . 79.8(5) no
Pt P1 C111 C116 . . . . -95.8(5) no
Pt P1 C121 C122 . . . . 20.3(6) no
Pt P1 C121 C126 . . . . -163.4(4) no
Pt P1 C131 C132 . . . . 41.3(6) no
Pt P1 C131 C136 . . . . -134.5(5) no
Pt P2 C211 C212 . . . . -68.6(5) no
Pt P2 C211 C216 . . . . 106.8(5) no
Pt P2 C221 C222 . . . . -36.0(6) no
Pt P2 C221 C226 . . . . 146.1(6) no
Pt P2 C231 C232 . . . . -27.3(6) no
Pt P2 C231 C236 . . . . 157.8(5) no
Pt C5 C4 N1 . . . . 176.3(4) no
Pt C5 C4 C3 . . . . -1.2(8) no
Pt C5 C6 N2 . . . . -165.9(4) no
Pt C5 C6 C7 . . . . 5.3(8) no
Br1 Pt P1 C111 . . . . 170.1(2) no
Br1 Pt P1 C121 . . . . -67.7(2) no
Br1 Pt P1 C131 . . . . 51.7(2) no
Br1 Pt P2 C211 . . . . -160.8(2) no
Br1 Pt P2 C221 . . . . 78.2(2) no
Br1 Pt P2 C231 . . . . -43.2(2) no
Br1 Pt C5 C4 . . . . -59(4) no
Br1 Pt C5 C6 . . . . 112(4) no
Br2 C15 C14 N3 . . . . -169.2(5) no
Br2 C15 C14 C13 . . . . 16(1) no
Br2 C15 C16 N4 . . . . 177.5(5) no
Br2 C15 C16 C17 . . . . -14(1) no
Ni N1 C1 C2 . . . . -174.0(4) no
Ni N1 C1 C20 . . . . 12.7(9) no
Ni N1 C4 C3 . . . . 176.5(4) no
Ni N1 C4 C5 . . . . -1.4(8) no
Ni N2 C6 C5 . . . . -18.6(8) no
Ni N2 C6 C7 . . . . 169.2(4) no
Ni N2 C9 C8 . . . . -170.3(4) no
Ni N2 C9 C10 . . . . 7.7(9) no
Ni N3 C11 C10 . . . . 19.1(9) no
Ni N3 C11 C12 . . . . -172.0(5) no
Ni N3 C14 C13 . . . . 173.7(5) no
Ni N3 C14 C15 . . . . -1.8(9) no
Ni N4 C16 C15 . . . . -14.3(9) no
Ni N4 C16 C17 . . . . 175.5(4) no
Ni N4 C19 C18 . . . . -177.2(4) no
Ni N4 C19 C20 . . . . -0.5(9) no
P1 Pt P2 C211 . . . . -60.2(9) no
P1 Pt P2 C221 . . . . 178.8(8) no
P1 Pt P2 C231 . . . . 57.4(9) no
P1 Pt C5 C4 . . . . -84.1(4) no
P1 Pt C5 C6 . . . . 86.9(5) no
P1 C111 C112 C113 . . . . -173.2(5) no
P1 C111 C116 C115 . . . . 174.1(6) no
P1 C121 C122 C123 . . . . 176.7(5) no
P1 C121 C126 C125 . . . . -176.5(6) no
P1 C131 C132 C133 . . . . 179.7(6) no
P1 C131 C136 C135 . . . . 176.6(6) no
P2 Pt P1 C111 . . . . 69.4(9) no
P2 Pt P1 C121 . . . . -168.4(8) no
P2 Pt P1 C131 . . . . -49.0(9) no
P2 Pt C5 C4 . . . . 99.7(4) no
P2 Pt C5 C6 . . . . -89.4(5) no
P2 C211 C212 C213 . . . . 175.7(5) no
P2 C211 C216 C215 . . . . -175.6(5) no
P2 C221 C222 C223 . . . . -177.4(6) no
P2 C221 C226 C225 . . . . 179.0(7) no
P2 C231 C232 C233 . . . . -175.1(6) no
P2 C231 C236 C235 . . . . 175.2(6) no
N1 Ni N2 C6 . . . . 16.8(5) no
N1 Ni N2 C9 . . . . -170.9(5) no
N1 Ni N3 C11 . . . . 72(3) no
N1 Ni N3 C14 . . . . -102(3) no
N1 Ni N4 C16 . . . . -165.8(5) no
N1 Ni N4 C19 . . . . 12.4(5) no
N1 C1 C2 C3 . . . . -2.8(7) no
N1 C1 C20 C19 . . . . 5(1) no
N1 C1 C20 C201 . . . . -178.5(6) no
N1 C4 C3 C2 . . . . -3.7(7) no
N1 C4 C5 C6 . . . . 5.3(9) no
N2 Ni N1 C1 . . . . 165.5(5) no
N2 Ni N1 C4 . . . . -7.8(5) no
N2 Ni N3 C11 . . . . -18.4(5) no
N2 Ni N3 C14 . . . . 166.7(5) no
N2 Ni N4 C16 . . . . -72(3) no
N2 Ni N4 C19 . . . . 106(3) no
N2 C6 C5 C4 . . . . 5.0(9) no
N2 C6 C7 C8 . . . . 4.4(7) no
N2 C9 C8 C7 . . . . -0.7(7) no
N2 C9 C10 C11 . . . . -13(1) no
N2 C9 C10 C101 . . . . 174.5(6) no
N3 Ni N1 C1 . . . . 75(3) no
N3 Ni N1 C4 . . . . -99(3) no
N3 Ni N2 C6 . . . . -166.5(5) no
N3 Ni N2 C9 . . . . 5.8(5) no
N3 Ni N4 C16 . . . . 17.6(5) no
N3 Ni N4 C19 . . . . -164.3(5) no
N3 C11 C10 C9 . . . . -1(1) no
N3 C11 C10 C101 . . . . 171.6(6) no
N3 C11 C12 C13 . . . . -4.0(8) no
N3 C14 C13 C12 . . . . -0.3(9) no
N3 C14 C15 C16 . . . . 12(1) no
N4 Ni N1 C1 . . . . -18.0(5) no
N4 Ni N1 C4 . . . . 168.7(5) no
N4 Ni N2 C6 . . . . -77(3) no
N4 Ni N2 C9 . . . . 96(3) no
N4 Ni N3 C11 . . . . 165.1(5) no
N4 Ni N3 C14 . . . . -9.8(5) no
N4 C16 C15 C14 . . . . -3(1) no
N4 C16 C17 C18 . . . . 3.7(8) no
N4 C19 C18 C17 . . . . 1.0(8) no
N4 C19 C20 C1 . . . . -12(1) no
N4 C19 C20 C201 . . . . 172.4(6) no
C1 N1 C4 C3 . . . . 1.9(6) no
C1 N1 C4 C5 . . . . -175.9(6) no
C1 C2 C3 C4 . . . . 3.8(7) no
C1 C20 C19 C18 . . . . 164.6(6) no
C1 C20 C201 C202 . . . . 77.8(9) no
C1 C20 C201 C206 . . . . -101.5(9) no
C2 C1 N1 C4 . . . . 0.5(6) no
C2 C1 C20 C19 . . . . -167.0(6) no
C2 C1 C20 C201 . . . . 9(1) no
C2 C3 C4 C5 . . . . 174.2(6) no
C3 C2 C1 C20 . . . . 170.6(6) no
C3 C4 C5 C6 . . . . -172.3(6) no
C4 N1 C1 C20 . . . . -172.8(6) no
C4 C5 C6 C7 . . . . 176.2(6) no
C5 Pt P1 C111 . . . . -10.9(3) no
C5 Pt P1 C121 . . . . 111.3(3) no
C5 Pt P1 C131 . . . . -129.3(3) no
C5 Pt P2 C211 . . . . 20.1(3) no
C5 Pt P2 C221 . . . . -100.9(3) no
C5 Pt P2 C231 . . . . 137.7(3) no
C5 C6 N2 C9 . . . . 167.5(6) no
C5 C6 C7 C8 . . . . -168.2(6) no
C6 N2 C9 C8 . . . . 3.3(7) no
C6 N2 C9 C10 . . . . -178.7(6) no
C6 C7 C8 C9 . . . . -2.2(7) no
C7 C6 N2 C9 . . . . -4.6(6) no
C7 C8 C9 C10 . . . . -178.7(6) no
C8 C9 C10 C11 . . . . 165.2(6) no
C8 C9 C10 C101 . . . . -7.7(9) no
C9 C10 C11 C12 . . . . -168.4(6) no
C9 C10 C101 C102 . . . . -59.0(9) no
C9 C10 C101 C106 . . . . 115.9(7) no
C10 C11 N3 C14 . . . . -165.1(6) no
C10 C11 C12 C13 . . . . 164.9(7) no
C10 C101 C102 C103 . . . . 173.9(8) no
C10 C101 C106 C105 . . . . -172.5(7) no
C11 N3 C14 C13 . . . . -2.1(7) no
C11 N3 C14 C15 . . . . -177.7(6) no
C11 C10 C101 C102 . . . . 128.2(8) no
C11 C10 C101 C106 . . . . -56.9(9) no
C11 C12 C13 C14 . . . . 2.5(8) no
C12 C11 N3 C14 . . . . 3.8(7) no
C12 C11 C10 C101 . . . . 4(1) no
C12 C13 C14 C15 . . . . 175.1(7) no
C13 C14 C15 C16 . . . . -163.3(7) no
C14 C15 C16 C17 . . . . 165.6(7) no
C15 C16 N4 C19 . . . . 167.3(6) no
C15 C16 C17 C18 . . . . -166.2(7) no
C16 N4 C19 C18 . . . . 1.3(7) no
C16 N4 C19 C20 . . . . 177.9(6) no
C16 C17 C18 C19 . . . . -2.7(8) no
C17 C16 N4 C19 . . . . -3.0(7) no
C17 C18 C19 C20 . . . . -175.7(7) no
C18 C19 C20 C201 . . . . -11(1) no
C19 C20 C201 C202 . . . . -106.1(9) no
C19 C20 C201 C206 . . . . 75(1) no
C20 C201 C202 C203 . . . . -177.6(8) no
C20 C201 C206 C205 . . . . 177.7(9) no
C101 C102 C103 C104 . . . . -0(2) no
C101 C106 C105 C104 . . . . -3(1) no
C102 C101 C106 C105 . . . . 3(1) no
C102 C103 C104 C105 . . . . 0(2) no
C103 C102 C101 C106 . . . . -1(1) no
C103 C104 C105 C106 . . . . 1(2) no
C111 P1 C121 C122 . . . . 149.0(5) no
C111 P1 C121 C126 . . . . -34.7(5) no
C111 P1 C131 C132 . . . . -83.7(6) no
C111 P1 C131 C136 . . . . 100.4(6) no
C111 C112 C113 C114 . . . . -1(1) no
C111 C116 C115 C114 . . . . -1(1) no
C112 C111 P1 C121 . . . . -49.5(6) no
C112 C111 P1 C131 . . . . -159.7(5) no
C112 C111 C116 C115 . . . . -2(1) no
C112 C113 C114 C115 . . . . -2(1) no
C113 C112 C111 C116 . . . . 3(1) no
C113 C114 C115 C116 . . . . 3(1) no
C116 C111 P1 C121 . . . . 134.9(6) no
C116 C111 P1 C131 . . . . 24.7(6) no
C121 P1 C131 C132 . . . . 167.7(6) no
C121 P1 C131 C136 . . . . -8.2(6) no
C121 C122 C123 C124 . . . . -0(1) no
C121 C126 C125 C124 . . . . -0(1) no
C122 C121 P1 C131 . . . . -100.9(5) no
C122 C121 C126 C125 . . . . -0(1) no
C122 C123 C124 C125 . . . . -1(1) no
C123 C122 C121 C126 . . . . 0(1) no
C123 C124 C125 C126 . . . . 1(1) no
C126 C121 P1 C131 . . . . 75.3(5) no
C131 C132 C133 C134 . . . . 4(1) no
C131 C136 C135 C134 . . . . 3(1) no
C132 C131 C136 C135 . . . . 1(1) no
C132 C133 C134 C135 . . . . -1(2) no
C133 C132 C131 C136 . . . . -4(1) no
C133 C134 C135 C136 . . . . -3(1) no
C201 C202 C203 C204 . . . . -2(2) no
C201 C206 C205 C204 . . . . 2(2) no
C202 C201 C206 C205 . . . . -2(2) no
C202 C203 C204 C205 . . . . 3(2) no
C203 C202 C201 C206 . . . . 2(1) no
C203 C204 C205 C206 . . . . -2(2) no
C211 P2 C221 C222 . . . . -163.1(6) no
C211 P2 C221 C226 . . . . 19.0(7) no
C211 P2 C231 C232 . . . . 98.0(5) no
C211 P2 C231 C236 . . . . -76.9(6) no
C211 C212 C213 C214 . . . . 0(1) no
C211 C216 C215 C214 . . . . 0(1) no
C212 C211 P2 C221 . . . . 57.0(6) no
C212 C211 P2 C231 . . . . 167.7(5) no
C212 C211 C216 C215 . . . . -0(1) no
C212 C213 C214 C215 . . . . -0(1) no
C213 C212 C211 C216 . . . . 0(1) no
C213 C214 C215 C216 . . . . 0(1) no
C216 C211 P2 C221 . . . . -127.6(5) no
C216 C211 P2 C231 . . . . -16.9(6) no
C221 P2 C231 C232 . . . . -152.6(5) no
C221 P2 C231 C236 . . . . 32.5(6) no
C221 C222 C223 C224 . . . . -0(1) no
C221 C226 C225 C224 . . . . -3(2) no
C222 C221 P2 C231 . . . . 89.2(6) no
C222 C221 C226 C225 . . . . 1(1) no
C222 C223 C224 C225 . . . . -2(2) no
C223 C222 C221 C226 . . . . 1(1) no
C223 C224 C225 C226 . . . . 4(2) no
C226 C221 P2 C231 . . . . -88.6(7) no
C231 C232 C233 C234 . . . . -1(1) no
C231 C236 C235 C234 . . . . 0(1) no
C232 C231 C236 C235 . . . . 0(1) no
C232 C233 C234 C235 . . . . 1(1) no
C233 C232 C231 C236 . . . . -0(1) no
C233 C234 C235 C236 . . . . -1(1) no
